data_4118918
loop_
_publ_author_name
'Xiaozhang Zhu'
'Hayato Tsuji'
'Juan T. L\'opez Navarrete'
'Juan Casado'
'Eiichi Nakamura'

_publ_section_title
;
 Carbon-Bridged Oligo(phenylenevinylene)s: Stable \p-Systems with High
 Responsiveness to Doping and Excitation
;
_journal_name_full 'Journal of the American Chemical Society'
_journal_page_first 19254
_journal_page_last 19259
_journal_paper_doi 10.1021/ja309318s
_journal_volume 134
_journal_year 2012
_chemical_formula_sum 'C107 H119 O2'
_chemical_formula_weight 1437.02
_chemical_name_systematic
; 
 ? 
;
_space_group_IT_number 14
_symmetry_space_group_name_Hall '-P 2yn'
_symmetry_space_group_name_H-M 'P 1 21/n 1'
_atom_sites_solution_hydrogens geom
_atom_sites_solution_primary direct
_atom_sites_solution_secondary difmap
_audit_creation_method SHELXL-97
_cell_angle_alpha 90.00
_cell_angle_beta 93.6286(8)
_cell_angle_gamma 90.00
_cell_formula_units_Z 4
_cell_length_a 14.9058(3)
_cell_length_b 15.0480(3)
_cell_length_c 38.4984(7)
_cell_measurement_temperature 123(2)
_cell_volume 8618.0(3)
_computing_structure_refinement 'SHELXL-97 (Sheldrick, 1997)'
_computing_structure_solution 'SHELXS-97 (Sheldrick, 1990)'
_diffrn_ambient_temperature 123(2)
_diffrn_measured_fraction_theta_full 0.999
_diffrn_measured_fraction_theta_max 0.999
_diffrn_radiation_monochromator graphite
_diffrn_radiation_source 'fine-focus sealed tube'
_diffrn_radiation_type CuK\a
_diffrn_radiation_wavelength 1.54187
_diffrn_reflns_av_R_equivalents 0.0922
_diffrn_reflns_av_sigmaI/netI 0.0841
_diffrn_reflns_limit_h_max 17
_diffrn_reflns_limit_h_min -17
_diffrn_reflns_limit_k_max 17
_diffrn_reflns_limit_k_min -17
_diffrn_reflns_limit_l_max 45
_diffrn_reflns_limit_l_min -45
_diffrn_reflns_number 131779
_diffrn_reflns_theta_full 67.00
_diffrn_reflns_theta_max 67.00
_diffrn_reflns_theta_min 3.12
_exptl_absorpt_coefficient_mu 0.478
_exptl_absorpt_correction_T_max 0.9537
_exptl_absorpt_correction_T_min 0.9537
_exptl_absorpt_correction_type empirical
_exptl_crystal_density_diffrn 1.108
_exptl_crystal_F_000 3108
_exptl_crystal_size_max 0.10
_exptl_crystal_size_mid 0.10
_exptl_crystal_size_min 0.10
_refine_diff_density_max 0.254
_refine_diff_density_min -0.246
_refine_diff_density_rms 0.045
_refine_ls_extinction_method none
_refine_ls_goodness_of_fit_ref 1.017
_refine_ls_hydrogen_treatment constr
_refine_ls_matrix_type full
_refine_ls_number_parameters 999
_refine_ls_number_reflns 15334
_refine_ls_number_restraints 263
_refine_ls_restrained_S_all 1.009
_refine_ls_R_factor_all 0.1570
_refine_ls_R_factor_gt 0.0725
_refine_ls_shift/su_max 0.001
_refine_ls_shift/su_mean 0.000
_refine_ls_structure_factor_coef Fsqd
_refine_ls_weighting_details 'calc w=1/[\s^2^(Fo^2^)+(0.1000P)^2^+0.0000P] where P=(Fo^2^+2Fc^2^)/3'
_refine_ls_weighting_scheme calc
_refine_ls_wR_factor_gt 0.1766
_refine_ls_wR_factor_ref 0.2227
_reflns_number_gt 6774
_reflns_number_total 15334
_reflns_threshold_expression >2sigma(I)
_cod_data_source_file ja309318s_si_001.cif
_cod_data_source_block ydkr
_cod_original_sg_symbol_H-M 'P 21/n'
_cod_database_code 4118918

loop_
_symmetry_equiv_pos_as_xyz
'x, y, z'
'-x+1/2, y+1/2, -z+1/2'
'-x, -y, -z'
'x-1/2, -y-1/2, z-1/2'

loop_
_atom_site_label
_atom_site_type_symbol
_atom_site_fract_x
_atom_site_fract_y
_atom_site_fract_z
_atom_site_U_iso_or_equiv
_atom_site_adp_type
_atom_site_occupancy
_atom_site_symmetry_multiplicity
_atom_site_calc_flag
_atom_site_refinement_flags
_atom_site_disorder_assembly
_atom_site_disorder_group
C1 C 0.55296(19) 0.06668(19) 0.51754(8) 0.0461(8) Uani 1 1 d U . .
H127 H 0.5874 0.1102 0.5292 0.055 Uiso 1 1 calc R . .
C2 C 0.5245(2) 0.07688(18) 0.48294(8) 0.0446(8) Uani 1 1 d U . .
C3 C 0.5413(2) 0.15480(18) 0.45801(7) 0.0442(8) Uani 1 1 d U . .
C4 C 0.48691(19) 0.12243(19) 0.42568(8) 0.0461(8) Uani 1 1 d U . .
C5 C 0.4619(2) 0.15520(19) 0.39093(8) 0.0465(8) Uani 1 1 d U . .
C6 C 0.4805(2) 0.23476(19) 0.37429(8) 0.0485(8) Uani 1 1 d U . .
H1 H 0.5167 0.2780 0.3853 0.058 Uiso 1 1 calc R . .
C7 C 0.4433(2) 0.24717(19) 0.34086(8) 0.0465(8) Uani 1 1 d U . .
C8 C 0.4578(2) 0.32628(18) 0.31629(8) 0.0471(8) Uani 1 1 d U . .
C9 C 0.4005(2) 0.29512(19) 0.28441(8) 0.0486(8) Uani 1 1 d U . .
C10 C 0.3810(2) 0.3238(2) 0.24872(8) 0.0498(8) Uani 1 1 d U . .
C11 C 0.4077(2) 0.3981(2) 0.23036(8) 0.0546(9) Uani 1 1 d U . .
H2 H 0.4432 0.4419 0.2413 0.066 Uiso 1 1 calc R . .
C12 C 0.3800(2) 0.4053(2) 0.19522(9) 0.0601(9) Uani 1 1 d U . .
H3 H 0.3973 0.4545 0.1826 0.072 Uiso 1 1 calc R . .
C13 C 0.3270(2) 0.3400(2) 0.17881(9) 0.0611(9) Uani 1 1 d U . .
H4 H 0.3089 0.3461 0.1554 0.073 Uiso 1 1 calc R . .
C14 C 0.3005(2) 0.2655(2) 0.19711(8) 0.0559(9) Uani 1 1 d U . .
H5 H 0.2654 0.2216 0.1859 0.067 Uiso 1 1 calc R . .
C15 C 0.3268(2) 0.2577(2) 0.23181(8) 0.0481(8) Uani 1 1 d U . .
C16 C 0.3076(2) 0.18221(18) 0.25770(7) 0.0452(8) Uani 1 1 d U . .
C17 C 0.3616(2) 0.2159(2) 0.28965(8) 0.0482(8) Uani 1 1 d U . .
C18 C 0.38739(19) 0.18206(19) 0.32440(8) 0.0456(8) Uani 1 1 d U . .
C19 C 0.36906(19) 0.10276(19) 0.34091(8) 0.0479(8) Uani 1 1 d U . .
H6 H 0.3320 0.0602 0.3300 0.057 Uiso 1 1 calc R . .
C20 C 0.4073(2) 0.08883(19) 0.37404(8) 0.0453(8) Uani 1 1 d U . .
C21 C 0.3997(2) 0.00713(19) 0.39777(7) 0.0460(8) Uani 1 1 d U . .
C22 C 0.45101(19) 0.04144(18) 0.43027(8) 0.0444(8) Uani 1 1 d U . .
C23 C 0.47127(19) 0.01053(19) 0.46553(8) 0.0453(8) Uani 1 1 d U . .
C24 C 0.5035(2) 0.2430(2) 0.47057(8) 0.0510(8) Uani 1 1 d U . .
C25 C 0.4343(3) 0.2452(2) 0.49307(10) 0.0743(11) Uani 1 1 d U . .
H7 H 0.4138 0.1924 0.5023 0.089 Uiso 1 1 calc R . .
C26 C 0.3958(3) 0.3241(3) 0.50193(11) 0.0988(14) Uani 1 1 d U . .
H8 H 0.3502 0.3243 0.5174 0.119 Uiso 1 1 calc R . .
C27 C 0.4238(3) 0.4025(3) 0.48826(12) 0.0929(13) Uani 1 1 d U . .
H9 H 0.3968 0.4557 0.4942 0.112 Uiso 1 1 calc R . .
C28 C 0.4924(3) 0.4026(2) 0.46561(10) 0.0762(11) Uani 1 1 d U . .
H10 H 0.5117 0.4557 0.4562 0.091 Uiso 1 1 calc R . .
C29 C 0.5318(2) 0.3233(2) 0.45711(8) 0.0613(9) Uani 1 1 d U . .
H11 H 0.5783 0.3235 0.4421 0.074 Uiso 1 1 calc R . .
C30 C 0.6420(2) 0.16052(19) 0.45235(8) 0.0473(8) Uani 1 1 d U . .
C31 C 0.7017(2) 0.1904(2) 0.47919(9) 0.0595(9) Uani 1 1 d U . .
H12 H 0.6796 0.2098 0.4999 0.071 Uiso 1 1 calc R . .
C32 C 0.7932(3) 0.1914(2) 0.47538(10) 0.0705(10) Uani 1 1 d U . .
H13 H 0.8320 0.2104 0.4938 0.085 Uiso 1 1 calc R . .
C33 C 0.8278(3) 0.1646(2) 0.44472(10) 0.0741(11) Uani 1 1 d U . .
H14 H 0.8896 0.1654 0.4424 0.089 Uiso 1 1 calc R . .
C34 C 0.7695(2) 0.1366(2) 0.41748(10) 0.0708(10) Uani 1 1 d U . .
H15 H 0.7917 0.1194 0.3965 0.085 Uiso 1 1 calc R . .
C35 C 0.6775(2) 0.1343(2) 0.42176(9) 0.0579(9) Uani 1 1 d U . .
H16 H 0.6388 0.1144 0.4035 0.069 Uiso 1 1 calc R . .
C36 C 0.4233(2) 0.41119(19) 0.33285(8) 0.0523(8) Uani 1 1 d U A .
C37 C 0.4747(2) 0.4553(2) 0.35874(8) 0.0586(9) Uani 1 1 d U . .
H17 H 0.5323 0.4348 0.3651 0.070 Uiso 1 1 calc R . .
C38 C 0.4419(3) 0.5294(2) 0.37535(9) 0.0667(10) Uani 1 1 d U A .
H18 H 0.4785 0.5583 0.3923 0.080 Uiso 1 1 calc R . .
C39 C 0.3559(3) 0.5613(2) 0.36722(9) 0.0650(10) Uani 1 1 d U . .
C40 C 0.3046(2) 0.5167(2) 0.34186(9) 0.0637(10) Uani 1 1 d U A .
H19 H 0.2465 0.5364 0.3360 0.076 Uiso 1 1 calc R . .
C41 C 0.3372(2) 0.4428(2) 0.32474(8) 0.0580(9) Uani 1 1 d U . .
H20 H 0.3007 0.4144 0.3077 0.070 Uiso 1 1 calc R A .
C42 C 0.3224(3) 0.6442(2) 0.38483(9) 0.0776(11) Uani 1 1 d U A 1
H77 H 0.3624 0.6928 0.3800 0.093 Uiso 1 1 calc R A 1
H78 H 0.2636 0.6588 0.3740 0.093 Uiso 1 1 calc R A 1
C43 C 0.3147(5) 0.6404(3) 0.42209(16) 0.0841(18) Uani 0.70 1 d PU A 1
H79 H 0.2950 0.6987 0.4292 0.101 Uiso 1 1 calc R A 1
H80 H 0.3752 0.6325 0.4325 0.101 Uiso 1 1 calc R A 1
C44 C 0.2568(5) 0.5743(4) 0.43891(17) 0.0576(16) Uani 0.70 1 d PU A 1
H81 H 0.2000 0.5718 0.4252 0.069 Uiso 1 1 calc R A 1
H82 H 0.2850 0.5166 0.4370 0.069 Uiso 1 1 calc R A 1
C45 C 0.2364(4) 0.5863(3) 0.47513(15) 0.0679(15) Uani 0.70 1 d PU A 1
H83 H 0.2937 0.5923 0.4884 0.081 Uiso 1 1 calc R A 1
H84 H 0.2063 0.6432 0.4765 0.081 Uiso 1 1 calc R A 1
C46 C 0.1842(4) 0.5240(3) 0.49376(14) 0.0663(14) Uani 0.70 1 d PU A 1
H85 H 0.2103 0.4655 0.4910 0.080 Uiso 1 1 calc R A 1
H86 H 0.1242 0.5225 0.4825 0.080 Uiso 1 1 calc R A 1
C47 C 0.1752(3) 0.5386(3) 0.53165(12) 0.1067(15) Uani 1 1 d U A 1
H87 H 0.1212 0.5088 0.5384 0.128 Uiso 1 1 calc R A 1
H88 H 0.1676 0.6017 0.5357 0.128 Uiso 1 1 calc R A 1
C48 C 0.2556(5) 0.5052(5) 0.55504(18) 0.114(2) Uani 0.70 1 d PU A 1
H89 H 0.2518 0.4408 0.5550 0.136 Uiso 1 1 calc R A 1
H90 H 0.3092 0.5204 0.5433 0.136 Uiso 1 1 calc R A 1
C49 C 0.2711(4) 0.5301(4) 0.58871(15) 0.150(2) Uani 1 1 d U A 1
H91 H 0.2678 0.5937 0.5904 0.225 Uiso 1 1 calc R A 1
H92 H 0.3298 0.5105 0.5971 0.225 Uiso 1 1 calc R A 1
H93 H 0.2266 0.5039 0.6025 0.225 Uiso 1 1 calc R A 1
C50 C 0.5568(2) 0.3319(2) 0.30743(8) 0.0501(8) Uani 1 1 d U B .
C51 C 0.5967(2) 0.4110(2) 0.29784(8) 0.0608(9) Uani 1 1 d U . .
H21 H 0.5623 0.4625 0.2958 0.073 Uiso 1 1 calc R . .
C52 C 0.6869(3) 0.4142(2) 0.29122(9) 0.0655(10) Uani 1 1 d U B .
H22 H 0.7118 0.4679 0.2848 0.079 Uiso 1 1 calc R . .
C53 C 0.7409(2) 0.3399(2) 0.29395(9) 0.0624(9) Uani 1 1 d U . .
C54 C 0.7009(2) 0.2605(2) 0.30186(9) 0.0673(10) Uani 1 1 d U B .
H23 H 0.7349 0.2087 0.3028 0.081 Uiso 1 1 calc R . .
C55 C 0.6106(2) 0.2570(2) 0.30850(8) 0.0613(9) Uani 1 1 d U . .
H24 H 0.5854 0.2025 0.3138 0.074 Uiso 1 1 calc R B .
C56 C 0.8469(5) 0.3437(6) 0.2940(2) 0.046(2) Uiso 0.50 1 d PU B 1
H94 H 0.8681 0.2854 0.2875 0.055 Uiso 1 1 calc R B 1
H95 H 0.8626 0.3849 0.2760 0.055 Uiso 1 1 calc R B 1
C57 C 0.8966(5) 0.3700(5) 0.32707(19) 0.0500(18) Uiso 0.50 1 d PU B 1
H96 H 0.8778 0.4296 0.3329 0.060 Uiso 1 1 calc R B 1
H97 H 0.9601 0.3729 0.3229 0.060 Uiso 1 1 calc R B 1
C58 C 0.8865(4) 0.3123(4) 0.35806(15) 0.0467(16) Uiso 0.50 1 d PU B 1
H98 H 0.9029 0.2517 0.3528 0.056 Uiso 1 1 calc R B 1
H99 H 0.8244 0.3127 0.3642 0.056 Uiso 1 1 calc R B 1
C59 C 0.9466(6) 0.3469(8) 0.3880(3) 0.059(3) Uiso 0.50 1 d PU B 1
H100 H 0.9261 0.3226 0.4095 0.070 Uiso 1 1 calc R B 1
H101 H 0.9399 0.4110 0.3890 0.070 Uiso 1 1 calc R B 1
C60 C 1.0463(9) 0.3252(9) 0.3862(3) 0.117(6) Uiso 0.50 1 d PU B 1
H102 H 1.0700 0.3566 0.3668 0.141 Uiso 1 1 calc R B 1
H103 H 1.0534 0.2619 0.3824 0.141 Uiso 1 1 calc R B 1
C61 C 1.0994(4) 0.3523(5) 0.42039(19) 0.055(2) Uiso 0.50 1 d PU B 1
H104 H 1.1077 0.4162 0.4200 0.066 Uiso 1 1 calc R B 1
H105 H 1.0625 0.3389 0.4396 0.066 Uiso 1 1 calc R B 1
C62 C 1.1904(4) 0.3100(4) 0.42809(17) 0.0595(18) Uiso 0.50 1 d PU B 1
H106 H 1.2184 0.3374 0.4488 0.071 Uiso 1 1 calc R B 1
H107 H 1.1815 0.2476 0.4332 0.071 Uiso 1 1 calc R B 1
C63 C 1.2533(5) 0.3167(5) 0.3998(2) 0.070(2) Uiso 0.50 1 d PU B 1
H108 H 1.2347 0.2765 0.3813 0.101(12) Uiso 1 1 calc R B 1
H109 H 1.3129 0.3016 0.4087 0.151 Uiso 1 1 calc R B 1
H110 H 1.2529 0.3764 0.3909 0.151 Uiso 1 1 calc R B 1
C64 C 0.2066(2) 0.17498(19) 0.26338(8) 0.0465(8) Uani 1 1 d U . .
C65 C 0.1475(2) 0.14309(19) 0.23675(8) 0.0539(9) Uani 1 1 d U . .
H25 H 0.1694 0.1283 0.2154 0.065 Uiso 1 1 calc R . .
C66 C 0.0574(2) 0.1332(2) 0.24147(10) 0.0603(9) Uani 1 1 d U . .
H26 H 0.0191 0.1131 0.2231 0.072 Uiso 1 1 calc R . .
C67 C 0.0231(2) 0.1526(2) 0.27301(10) 0.0629(10) Uani 1 1 d U . .
H27 H -0.0377 0.1451 0.2762 0.075 Uiso 1 1 calc R . .
C68 C 0.0806(2) 0.1834(2) 0.29972(9) 0.0655(10) Uani 1 1 d U . .
H28 H 0.0585 0.1965 0.3212 0.079 Uiso 1 1 calc R . .
C69 C 0.1712(2) 0.1951(2) 0.29481(9) 0.0569(9) Uani 1 1 d U . .
H29 H 0.2089 0.2168 0.3130 0.068 Uiso 1 1 calc R . .
C70 C 0.3455(2) 0.0915(2) 0.24719(8) 0.0490(8) Uani 1 1 d U . .
C71 C 0.3089(2) 0.0129(2) 0.25830(8) 0.0521(8) Uani 1 1 d U . .
H30 H 0.2577 0.0145 0.2709 0.062 Uiso 1 1 calc R . .
C72 C 0.3471(2) -0.0677(2) 0.25096(9) 0.0582(9) Uani 1 1 d U . .
H31 H 0.3216 -0.1201 0.2586 0.070 Uiso 1 1 calc R . .
C73 C 0.4224(3) -0.0712(2) 0.23248(9) 0.0672(10) Uani 1 1 d U . .
H32 H 0.4483 -0.1256 0.2276 0.081 Uiso 1 1 calc R . .
C74 C 0.4593(2) 0.0063(3) 0.22121(10) 0.0755(11) Uani 1 1 d U . .
H33 H 0.5103 0.0042 0.2085 0.091 Uiso 1 1 calc R . .
C75 C 0.4217(2) 0.0870(2) 0.22852(9) 0.0626(9) Uani 1 1 d U . .
H34 H 0.4477 0.1390 0.2208 0.075 Uiso 1 1 calc R . .
C76 C 0.3022(2) -0.0128(2) 0.40602(7) 0.0464(8) Uani 1 1 d U . .
C77 C 0.2422(2) 0.0564(2) 0.40931(8) 0.0593(9) Uani 1 1 d U . .
H35 H 0.2594 0.1137 0.4037 0.071 Uiso 1 1 calc R . .
C78 C 0.1574(2) 0.0427(2) 0.42075(9) 0.0659(10) Uani 1 1 d U . .
H36 H 0.1186 0.0906 0.4225 0.079 Uiso 1 1 calc R . .
C79 C 0.1291(2) -0.0418(3) 0.42973(9) 0.0613(9) Uani 1 1 d U . .
C80 C 0.1885(2) -0.1115(2) 0.42567(8) 0.0621(9) Uani 1 1 d U . .
H37 H 0.1706 -0.1691 0.4307 0.074 Uiso 1 1 calc R . .
C81 C 0.2735(2) -0.0975(2) 0.41440(8) 0.0514(8) Uani 1 1 d U . .
H38 H 0.3121 -0.1455 0.4124 0.062 Uiso 1 1 calc R . .
C82 C 0.0366(2) -0.0568(3) 0.44221(9) 0.0772(11) Uani 1 1 d U . .
H43 H 0.0157 -0.0020 0.4522 0.093 Uiso 1 1 calc R . .
H44 H 0.0403 -0.1013 0.4605 0.093 Uiso 1 1 calc R . .
C83 C -0.0325(2) -0.0870(2) 0.41340(10) 0.0780(11) Uani 1 1 d U . .
H45 H -0.0122 -0.1425 0.4037 0.094 Uiso 1 1 calc R . .
H46 H -0.0892 -0.0984 0.4236 0.094 Uiso 1 1 calc R . .
C84 C -0.0479(2) -0.0202(2) 0.38415(9) 0.0686(10) Uani 1 1 d U . .
H47 H 0.0060 -0.0164 0.3714 0.082 Uiso 1 1 calc R . .
H48 H -0.0582 0.0379 0.3941 0.082 Uiso 1 1 calc R . .
C85 C -0.1271(2) -0.0438(2) 0.35900(9) 0.0727(10) Uani 1 1 d U . .
H49 H -0.1176 -0.1029 0.3499 0.087 Uiso 1 1 calc R . .
H50 H -0.1811 -0.0456 0.3718 0.087 Uiso 1 1 calc R . .
C86 C -0.1424(2) 0.0197(2) 0.32879(10) 0.0721(10) Uani 1 1 d U . .
H51 H -0.0912 0.0163 0.3145 0.086 Uiso 1 1 calc R . .
H52 H -0.1449 0.0797 0.3379 0.086 Uiso 1 1 calc R . .
C87 C -0.2275(3) 0.0023(2) 0.30583(9) 0.0726(11) Uani 1 1 d U . .
H53 H -0.2285 0.0426 0.2861 0.087 Uiso 1 1 calc R . .
H54 H -0.2249 -0.0577 0.2968 0.087 Uiso 1 1 calc R . .
C88 C -0.3149(2) 0.0130(2) 0.32364(9) 0.0707(10) Uani 1 1 d U . .
H55 H -0.3181 -0.0329 0.3412 0.085 Uiso 1 1 calc R . .
H56 H -0.3142 0.0700 0.3354 0.085 Uiso 1 1 calc R . .
C89 C -0.3983(2) 0.0077(2) 0.29907(10) 0.0831(12) Uani 1 1 d U . .
H57 H -0.3966 0.0540 0.2820 0.125 Uiso 1 1 calc R . .
H58 H -0.4508 0.0147 0.3120 0.125 Uiso 1 1 calc R . .
H59 H -0.4003 -0.0491 0.2877 0.125 Uiso 1 1 calc R . .
C90 C 0.4486(2) -0.07248(19) 0.38253(8) 0.0471(8) Uani 1 1 d U . .
C91 C 0.4139(2) -0.1150(2) 0.35257(8) 0.0539(8) Uani 1 1 d U . .
H39 H 0.3594 -0.0960 0.3420 0.065 Uiso 1 1 calc R . .
C92 C 0.4587(2) -0.1851(2) 0.33808(9) 0.0614(9) Uani 1 1 d U . .
H40 H 0.4335 -0.2125 0.3181 0.074 Uiso 1 1 calc R . .
C93 C 0.5414(2) -0.2154(2) 0.35289(8) 0.0554(9) Uani 1 1 d U . .
C94 C 0.5751(2) -0.1726(2) 0.38260(8) 0.0606(9) Uani 1 1 d U . .
H41 H 0.6295 -0.1914 0.3932 0.073 Uiso 1 1 calc R . .
C95 C 0.5303(2) -0.1023(2) 0.39709(8) 0.0554(9) Uani 1 1 d U . .
H42 H 0.5556 -0.0748 0.4170 0.066 Uiso 1 1 calc R . .
C96 C 0.5931(2) -0.2883(2) 0.33629(9) 0.0647(10) Uani 1 1 d U . .
H60 H 0.5528 -0.3374 0.3304 0.078 Uiso 1 1 calc R . .
H61 H 0.6397 -0.3098 0.3529 0.078 Uiso 1 1 calc R . .
C97 C 0.6361(2) -0.2571(2) 0.30341(9) 0.0719(10) Uani 1 1 d U . .
H62 H 0.6732 -0.2055 0.3091 0.086 Uiso 1 1 calc R . .
H63 H 0.5889 -0.2387 0.2864 0.086 Uiso 1 1 calc R . .
C98 C 0.6940(3) -0.3276(2) 0.28689(10) 0.0805(11) Uani 1 1 d U . .
H64 H 0.6578 -0.3806 0.2828 0.097 Uiso 1 1 calc R . .
H65 H 0.7099 -0.3058 0.2644 0.097 Uiso 1 1 calc R . .
C99 C 0.7785(3) -0.3533(2) 0.30743(12) 0.0930(13) Uani 1 1 d U . .
H66 H 0.8105 -0.3956 0.2938 0.112 Uiso 1 1 calc R . .
H67 H 0.7619 -0.3837 0.3283 0.112 Uiso 1 1 calc R . .
C100 C 0.8419(3) -0.2798(3) 0.31811(13) 0.1041(14) Uani 1 1 d U . .
H68 H 0.8108 -0.2381 0.3323 0.125 Uiso 1 1 calc R . .
H69 H 0.8579 -0.2485 0.2974 0.125 Uiso 1 1 calc R . .
C101 C 0.9275(3) -0.3089(3) 0.33815(13) 0.1005(14) Uani 1 1 d U . .
H70 H 0.9555 -0.3542 0.3245 0.121 Uiso 1 1 calc R . .
H71 H 0.9680 -0.2584 0.3397 0.121 Uiso 1 1 calc R . .
C102 C 0.9207(3) -0.3442(3) 0.37368(15) 0.1271(17) Uani 1 1 d U . .
H72 H 0.8835 -0.3971 0.3726 0.153 Uiso 1 1 calc R . .
H73 H 0.8918 -0.3004 0.3877 0.153 Uiso 1 1 calc R . .
C103 C 1.0136(4) -0.3672(4) 0.39119(15) 0.164(2) Uani 1 1 d U . .
H74 H 1.0378 -0.4179 0.3799 0.246 Uiso 1 1 calc R . .
H75 H 1.0076 -0.3806 0.4153 0.246 Uiso 1 1 calc R . .
H76 H 1.0534 -0.3175 0.3893 0.246 Uiso 1 1 calc R . .
C104 C 0.0420(5) 0.2980(4) 0.5171(2) 0.069(2) Uiso 0.50 1 d PU C 2
H111 H 0.0801 0.3196 0.5363 0.104 Uiso 1 1 calc R C 2
H112 H -0.0168 0.2861 0.5249 0.104 Uiso 1 1 calc R C 2
H113 H 0.0377 0.3419 0.4990 0.104 Uiso 1 1 calc R C 2
O4 O 0.1547(5) 0.1911(5) 0.52087(19) 0.072(2) Uiso 0.50 1 d PU C 2
O1 O 0.0446(3) 0.1771(3) 0.47973(12) 0.0709(13) Uiso 0.50 1 d PU C 2
O2 O 0.1532(6) 0.1770(6) 0.5098(2) 0.096(3) Uiso 0.50 1 d PU D 3
C108 C 0.1963(6) 0.1092(6) 0.5097(2) 0.084(3) Uiso 0.50 1 d PU C 2
H114 H 0.1516 0.0624 0.5078 0.100 Uiso 1 1 calc R C 2
H115 H 0.2195 0.1179 0.4870 0.100 Uiso 1 1 calc R C 2
C109 C 0.2691(5) 0.0831(6) 0.5345(2) 0.082(2) Uiso 0.50 1 d PU C 2
H116 H 0.3084 0.1328 0.5391 0.122 Uiso 1 1 calc R C 2
H117 H 0.3022 0.0351 0.5250 0.122 Uiso 1 1 calc R C 2
H118 H 0.2447 0.0642 0.5558 0.122 Uiso 1 1 calc R C 2
O3 O 0.2674(4) 0.1870(4) 0.54805(17) 0.118(2) Uiso 0.50 1 d PU D 3
C111 C 0.0800(6) 0.2158(6) 0.5037(2) 0.071(2) Uiso 0.50 1 d PU C 2
C112 C 0.2263(7) 0.1458(8) 0.5252(3) 0.099(3) Uiso 0.50 1 d PU D 3
C113 C 0.2478(7) 0.0488(7) 0.5138(3) 0.117(3) Uiso 0.50 1 d PU D 3
C114 C 0.1266(7) 0.2677(8) 0.5196(3) 0.116(3) Uiso 0.50 1 d PU D 3
C115 C 0.0317(10) 0.2728(10) 0.4975(4) 0.165(5) Uiso 0.50 1 d PU D 3
C117 C 1.0363(11) 0.3046(11) 0.3956(5) 0.053(5) Uiso 0.25 1 d PU B 2
C118 C 0.8925(6) 0.3218(6) 0.3159(3) 0.091(3) Uiso 0.50 1 d PU B 2
C119 C 1.2691(7) 0.3082(7) 0.4294(3) 0.125(3) Uiso 0.50 1 d PU B 2
C120 C 0.8809(7) 0.3785(7) 0.3480(3) 0.110(3) Uiso 0.50 1 d PU B 2
C122 C 1.1111(10) 0.3276(8) 0.4060(4) 0.126(4) Uiso 0.50 1 d PU B 2
C123 C 1.2067(8) 0.3299(7) 0.3955(3) 0.113(4) Uiso 0.50 1 d PU B 2
C124 C 0.8291(7) 0.3498(7) 0.2845(3) 0.078(4) Uiso 0.50 1 d PU B 2
C125 C 1.0419(10) 0.3670(10) 0.3712(4) 0.061(4) Uiso 0.25 1 d PU B 2
C126 C 0.9425(13) 0.3297(12) 0.3830(5) 0.143(8) Uiso 0.50 1 d PU B 2
C128 C 0.2460(11) 0.5416(10) 0.5077(5) 0.097(5) Uiso 0.30 1 d PU E 2
C127 C 0.2471(10) 0.6291(9) 0.4083(4) 0.076(4) Uiso 0.30 1 d PU E 2
C130 C 0.1970(13) 0.4884(12) 0.5651(5) 0.118(7) Uiso 0.30 1 d P F 2
C129 C 0.1794(15) 0.5713(14) 0.4635(6) 0.134(8) Uiso 0.30 1 d PU E 2
C132 C 0.2942(15) 0.5881(17) 0.4451(7) 0.107(9) Uiso 0.30 1 d PU E 2

loop_
_atom_site_aniso_label
_atom_site_aniso_U_11
_atom_site_aniso_U_22
_atom_site_aniso_U_33
_atom_site_aniso_U_23
_atom_site_aniso_U_13
_atom_site_aniso_U_12
C1 0.059(2) 0.0395(18) 0.038(2) 0.0024(14) -0.0044(16) -0.0042(15)
C2 0.055(2) 0.0372(18) 0.041(2) 0.0027(14) 0.0035(16) -0.0002(15)
C3 0.0539(19) 0.0405(18) 0.0374(19) 0.0008(14) -0.0049(15) -0.0029(15)
C4 0.055(2) 0.0399(18) 0.043(2) -0.0015(14) -0.0015(16) -0.0004(15)
C5 0.060(2) 0.0382(18) 0.041(2) 0.0038(15) -0.0053(16) 0.0049(15)
C6 0.064(2) 0.0367(18) 0.044(2) 0.0005(15) -0.0027(16) -0.0012(15)
C7 0.062(2) 0.0363(17) 0.041(2) 0.0048(14) -0.0017(16) 0.0017(15)
C8 0.066(2) 0.0356(17) 0.0385(19) 0.0009(14) -0.0062(16) -0.0023(15)
C9 0.066(2) 0.0393(18) 0.040(2) -0.0003(14) -0.0023(16) -0.0041(16)
C10 0.067(2) 0.0420(19) 0.039(2) 0.0043(15) -0.0051(16) 0.0008(16)
C11 0.071(2) 0.046(2) 0.046(2) 0.0059(16) -0.0028(18) -0.0018(16)
C12 0.077(2) 0.054(2) 0.050(2) 0.0122(17) 0.0042(19) 0.0022(18)
C13 0.081(3) 0.057(2) 0.044(2) 0.0041(18) -0.0038(18) 0.0043(19)
C14 0.075(2) 0.051(2) 0.041(2) 0.0019(16) -0.0019(18) 0.0035(17)
C15 0.059(2) 0.0455(19) 0.040(2) 0.0040(15) 0.0027(16) 0.0047(15)
C16 0.060(2) 0.0404(18) 0.0347(19) 0.0022(14) -0.0049(15) 0.0002(15)
C17 0.059(2) 0.0455(19) 0.039(2) -0.0005(15) -0.0021(16) -0.0013(16)
C18 0.058(2) 0.0380(18) 0.040(2) 0.0044(14) -0.0046(15) 0.0012(15)
C19 0.058(2) 0.0408(18) 0.044(2) 0.0014(15) -0.0028(16) -0.0001(15)
C20 0.057(2) 0.0384(18) 0.040(2) 0.0038(14) -0.0027(16) -0.0007(15)
C21 0.062(2) 0.0390(18) 0.0357(19) 0.0006(14) -0.0048(16) -0.0014(15)
C22 0.058(2) 0.0356(17) 0.039(2) -0.0001(14) -0.0033(15) 0.0000(15)
C23 0.058(2) 0.0357(18) 0.042(2) 0.0005(15) -0.0011(16) 0.0002(15)
C24 0.069(2) 0.0400(19) 0.044(2) -0.0034(15) 0.0004(17) 0.0013(16)
C25 0.088(3) 0.044(2) 0.093(3) 0.001(2) 0.025(2) 0.0091(19)
C26 0.126(4) 0.065(3) 0.110(4) 0.007(3) 0.047(3) 0.023(3)
C27 0.139(4) 0.050(3) 0.091(3) -0.003(2) 0.022(3) 0.023(3)
C28 0.119(3) 0.042(2) 0.067(3) 0.0001(19) 0.004(2) 0.004(2)
C29 0.083(2) 0.042(2) 0.059(2) -0.0030(17) 0.0017(19) -0.0038(18)
C30 0.057(2) 0.0471(19) 0.037(2) 0.0022(15) -0.0024(16) -0.0029(15)
C31 0.061(2) 0.070(2) 0.048(2) -0.0046(17) 0.0019(18) -0.0112(18)
C32 0.071(3) 0.088(3) 0.052(3) -0.005(2) -0.007(2) -0.019(2)
C33 0.065(2) 0.095(3) 0.062(3) 0.002(2) 0.001(2) -0.007(2)
C34 0.063(2) 0.092(3) 0.057(3) -0.008(2) 0.006(2) 0.003(2)
C35 0.060(2) 0.069(2) 0.044(2) -0.0041(17) -0.0012(18) 0.0038(18)
C36 0.074(2) 0.0368(18) 0.046(2) -0.0012(15) 0.0001(18) -0.0018(17)
C37 0.081(2) 0.045(2) 0.050(2) -0.0027(17) 0.0006(19) -0.0010(18)
C38 0.096(3) 0.046(2) 0.057(2) -0.0053(18) -0.002(2) -0.006(2)
C39 0.102(3) 0.047(2) 0.047(2) 0.0033(17) 0.005(2) 0.007(2)
C40 0.088(3) 0.054(2) 0.049(2) 0.0051(18) 0.008(2) 0.0117(19)
C41 0.077(2) 0.050(2) 0.047(2) 0.0023(16) 0.0019(18) 0.0044(18)
C42 0.123(3) 0.053(2) 0.057(3) -0.0015(19) 0.017(2) 0.009(2)
C43 0.139(6) 0.049(3) 0.066(4) 0.000(3) 0.018(4) 0.020(4)
C44 0.073(5) 0.048(3) 0.052(4) 0.001(3) 0.002(3) 0.001(3)
C45 0.081(4) 0.061(4) 0.064(4) 0.003(3) 0.017(3) 0.017(3)
C46 0.080(4) 0.064(4) 0.055(4) -0.008(3) 0.001(3) 0.000(3)
C47 0.144(4) 0.091(3) 0.086(4) 0.001(3) 0.021(3) -0.007(3)
C48 0.112(6) 0.162(7) 0.067(5) -0.011(5) 0.005(5) -0.010(5)
C49 0.152(5) 0.185(6) 0.111(5) -0.009(4) -0.007(4) -0.034(4)
C50 0.064(2) 0.0423(19) 0.043(2) 0.0000(15) -0.0016(16) -0.0048(17)
C51 0.077(3) 0.047(2) 0.058(2) 0.0062(17) 0.002(2) -0.0038(19)
C52 0.079(3) 0.054(2) 0.064(3) 0.0018(18) 0.007(2) -0.012(2)
C53 0.070(2) 0.054(2) 0.065(3) -0.0079(18) 0.0135(19) -0.011(2)
C54 0.072(3) 0.047(2) 0.084(3) -0.0064(19) 0.020(2) -0.0036(19)
C55 0.078(3) 0.043(2) 0.063(2) -0.0065(17) 0.014(2) -0.0051(19)
C64 0.057(2) 0.0414(18) 0.040(2) 0.0024(15) -0.0019(17) 0.0031(15)
C65 0.069(2) 0.050(2) 0.041(2) 0.0015(15) -0.0040(18) 0.0027(17)
C66 0.062(2) 0.050(2) 0.067(3) 0.0033(18) -0.012(2) -0.0009(17)
C67 0.062(2) 0.057(2) 0.069(3) 0.0050(19) 0.004(2) 0.0034(18)
C68 0.071(3) 0.074(3) 0.052(2) 0.0010(19) 0.007(2) 0.004(2)
C69 0.064(2) 0.058(2) 0.048(2) -0.0016(17) -0.0006(18) 0.0030(18)
C70 0.064(2) 0.0425(19) 0.040(2) 0.0006(15) -0.0036(17) 0.0045(16)
C71 0.062(2) 0.044(2) 0.050(2) -0.0007(16) 0.0001(16) -0.0001(16)
C72 0.066(2) 0.047(2) 0.061(2) 0.0002(17) -0.0038(19) -0.0010(18)
C73 0.081(3) 0.048(2) 0.072(3) -0.0014(19) 0.009(2) 0.011(2)
C74 0.083(3) 0.062(3) 0.083(3) 0.003(2) 0.023(2) 0.014(2)
C75 0.072(2) 0.049(2) 0.068(3) 0.0048(18) 0.013(2) 0.0047(18)
C76 0.056(2) 0.0434(19) 0.0390(19) 0.0008(15) -0.0059(15) -0.0021(16)
C77 0.065(2) 0.051(2) 0.061(2) 0.0047(17) 0.0032(19) -0.0022(18)
C78 0.065(2) 0.057(2) 0.075(3) 0.0051(19) 0.002(2) 0.0027(19)
C79 0.060(2) 0.068(3) 0.055(2) 0.0040(19) -0.0013(18) -0.009(2)
C80 0.073(3) 0.056(2) 0.056(2) 0.0045(18) -0.0014(19) -0.010(2)
C81 0.063(2) 0.0397(19) 0.050(2) 0.0037(15) -0.0047(17) -0.0057(16)
C82 0.069(3) 0.093(3) 0.070(3) 0.016(2) 0.007(2) -0.009(2)
C83 0.064(2) 0.088(3) 0.080(3) 0.018(2) -0.006(2) -0.011(2)
C84 0.067(2) 0.066(2) 0.073(3) 0.007(2) 0.001(2) -0.0047(19)
C85 0.080(3) 0.062(2) 0.075(3) 0.000(2) -0.002(2) 0.001(2)
C86 0.081(3) 0.064(2) 0.072(3) 0.006(2) 0.007(2) -0.003(2)
C87 0.092(3) 0.058(2) 0.067(3) 0.0010(19) 0.000(2) 0.003(2)
C88 0.081(3) 0.061(2) 0.069(3) 0.0030(19) -0.006(2) 0.000(2)
C89 0.094(3) 0.067(3) 0.086(3) -0.006(2) -0.013(2) 0.002(2)
C90 0.062(2) 0.0385(18) 0.040(2) -0.0041(14) -0.0025(16) -0.0006(15)
C91 0.067(2) 0.044(2) 0.050(2) -0.0039(16) -0.0041(17) 0.0030(16)
C92 0.079(3) 0.051(2) 0.052(2) -0.0079(17) -0.0091(19) -0.0024(18)
C93 0.074(2) 0.0416(19) 0.049(2) -0.0052(16) -0.0045(18) 0.0025(17)
C94 0.075(2) 0.054(2) 0.051(2) -0.0060(17) -0.0062(18) 0.0149(18)
C95 0.065(2) 0.054(2) 0.046(2) -0.0055(16) -0.0080(17) 0.0054(17)
C96 0.087(3) 0.049(2) 0.057(2) -0.0080(18) -0.002(2) 0.0079(18)
C97 0.081(3) 0.057(2) 0.078(3) -0.011(2) 0.005(2) 0.0084(19)
C98 0.092(3) 0.069(3) 0.080(3) -0.015(2) 0.003(2) 0.011(2)
C99 0.084(3) 0.071(3) 0.122(4) -0.036(3) -0.005(3) 0.007(2)
C100 0.095(3) 0.080(3) 0.136(4) -0.029(3) -0.008(3) -0.007(3)
C101 0.092(3) 0.106(4) 0.104(4) -0.017(3) 0.015(3) 0.017(3)
C102 0.130(5) 0.112(4) 0.138(5) -0.012(4) -0.007(4) -0.009(3)
C103 0.144(5) 0.171(5) 0.167(6) -0.018(4) -0.074(4) 0.018(4)

loop_
_atom_type_symbol
_atom_type_description
_atom_type_scat_dispersion_real
_atom_type_scat_dispersion_imag
_atom_type_scat_source
C C 0.0181 0.0091 'International Tables Vol C Tables 4.2.6.8 and 6.1.1.4'
H H 0.0000 0.0000 'International Tables Vol C Tables 4.2.6.8 and 6.1.1.4'
O O 0.0492 0.0322 'International Tables Vol C Tables 4.2.6.8 and 6.1.1.4'

loop_
_geom_angle_atom_site_label_1
_geom_angle_atom_site_label_2
_geom_angle_atom_site_label_3
_geom_angle
_geom_angle_site_symmetry_1
_geom_angle_site_symmetry_3
C2 C1 C23 118.2(3) . 3_656
C1 C2 C23 120.4(3) . .
C1 C2 C3 129.1(3) . .
C23 C2 C3 110.4(3) . .
C4 C3 C24 110.3(2) . .
C4 C3 C30 112.2(2) . .
C24 C3 C30 112.3(2) . .
C4 C3 C2 99.6(2) . .
C24 C3 C2 112.6(2) . .
C30 C3 C2 109.2(2) . .
C22 C4 C5 110.3(3) . .
C22 C4 C3 112.2(3) . .
C5 C4 C3 137.5(3) . .
C6 C5 C20 121.2(3) . .
C6 C5 C4 131.9(3) . .
C20 C5 C4 106.8(3) . .
C7 C6 C5 117.7(3) . .
C6 C7 C18 121.0(3) . .
C6 C7 C8 127.7(3) . .
C18 C7 C8 111.2(3) . .
C9 C8 C36 113.9(2) . .
C9 C8 C50 109.6(2) . .
C36 C8 C50 113.6(2) . .
C9 C8 C7 99.4(2) . .
C36 C8 C7 108.9(2) . .
C50 C8 C7 110.6(2) . .
C17 C9 C10 110.1(3) . .
C17 C9 C8 112.1(3) . .
C10 C9 C8 137.6(3) . .
C11 C10 C15 120.3(3) . .
C11 C10 C9 132.2(3) . .
C15 C10 C9 107.5(3) . .
C12 C11 C10 118.6(3) . .
C13 C12 C11 120.8(3) . .
C12 C13 C14 120.7(3) . .
C15 C14 C13 119.1(3) . .
C14 C15 C10 120.5(3) . .
C14 C15 C16 129.4(3) . .
C10 C15 C16 110.1(3) . .
C17 C16 C64 112.5(2) . .
C17 C16 C70 108.9(2) . .
C64 C16 C70 110.7(2) . .
C17 C16 C15 99.6(2) . .
C64 C16 C15 111.5(2) . .
C70 C16 C15 113.2(2) . .
C9 C17 C18 110.8(3) . .
C9 C17 C16 112.7(3) . .
C18 C17 C16 136.3(3) . .
C19 C18 C7 121.3(3) . .
C19 C18 C17 132.2(3) . .
C7 C18 C17 106.5(3) . .
C20 C19 C18 118.2(3) . .
C19 C20 C5 120.5(3) . .
C19 C20 C21 128.9(3) . .
C5 C20 C21 110.6(3) . .
C22 C21 C76 109.3(2) . .
C22 C21 C90 110.7(2) . .
C76 C21 C90 113.8(2) . .
C22 C21 C20 99.5(2) . .
C76 C21 C20 112.6(2) . .
C90 C21 C20 109.9(2) . .
C4 C22 C23 110.6(3) . .
C4 C22 C21 112.6(3) . .
C23 C22 C21 136.8(3) . .
C1 C23 C2 121.4(3) 3_656 .
C1 C23 C22 131.5(3) 3_656 .
C2 C23 C22 107.1(3) . .
C25 C24 C29 117.8(3) . .
C25 C24 C3 121.4(3) . .
C29 C24 C3 120.6(3) . .
C26 C25 C24 121.1(3) . .
C27 C26 C25 120.5(4) . .
C26 C27 C28 119.9(4) . .
C29 C28 C27 119.4(4) . .
C28 C29 C24 121.3(3) . .
C35 C30 C31 117.7(3) . .
C35 C30 C3 122.5(3) . .
C31 C30 C3 119.8(3) . .
C32 C31 C30 120.8(3) . .
C33 C32 C31 120.9(3) . .
C32 C33 C34 119.1(4) . .
C33 C34 C35 119.6(3) . .
C30 C35 C34 121.8(3) . .
C41 C36 C37 117.3(3) . .
C41 C36 C8 121.6(3) . .
C37 C36 C8 120.9(3) . .
C36 C37 C38 121.4(3) . .
C39 C38 C37 121.4(3) . .
C40 C39 C38 117.1(3) . .
C40 C39 C42 122.2(4) . .
C38 C39 C42 120.7(3) . .
C39 C40 C41 122.0(3) . .
C36 C41 C40 120.8(3) . .
C43 C42 C39 117.3(3) . .
C42 C43 C44 122.7(5) . .
C45 C44 C43 119.6(5) . .
C46 C45 C44 123.3(5) . .
C45 C46 C47 118.5(5) . .
C46 C47 C48 114.2(5) . .
C49 C48 C47 123.3(6) . .
C55 C50 C51 116.7(3) . .
C55 C50 C8 120.8(3) . .
C51 C50 C8 122.6(3) . .
C52 C51 C50 121.0(3) . .
C53 C52 C51 121.8(3) . .
C54 C53 C52 117.5(3) . .
C54 C53 C124 125.4(5) . .
C52 C53 C124 116.7(5) . .
C54 C53 C56 118.5(4) . .
C52 C53 C56 123.3(4) . .
C124 C53 C56 15.7(6) . .
C53 C54 C55 120.9(3) . .
C50 C55 C54 122.1(3) . .
C57 C56 C53 117.1(6) . .
C56 C57 C58 117.3(6) . .
C57 C58 C59 109.0(6) . .
C58 C59 C60 115.1(8) . .
C59 C60 C61 110.7(9) . .
C62 C61 C60 117.5(7) . .
C63 C62 C61 115.3(7) . .
C69 C64 C65 117.4(3) . .
C69 C64 C16 122.7(3) . .
C65 C64 C16 119.9(3) . .
C66 C65 C64 121.1(3) . .
C65 C66 C67 120.9(3) . .
C68 C67 C66 118.8(3) . .
C67 C68 C69 120.4(3) . .
C64 C69 C68 121.4(3) . .
C71 C70 C75 118.2(3) . .
C71 C70 C16 121.2(3) . .
C75 C70 C16 120.5(3) . .
C72 C71 C70 120.9(3) . .
C73 C72 C71 120.3(3) . .
C72 C73 C74 119.4(3) . .
C73 C74 C75 120.6(4) . .
C74 C75 C70 120.6(3) . .
C77 C76 C81 117.3(3) . .
C77 C76 C21 119.8(3) . .
C81 C76 C21 122.4(3) . .
C78 C77 C76 121.8(3) . .
C77 C78 C79 120.9(3) . .
C80 C79 C78 117.3(3) . .
C80 C79 C82 121.8(3) . .
C78 C79 C82 120.9(3) . .
C81 C80 C79 121.6(3) . .
C80 C81 C76 121.0(3) . .
C79 C82 C83 113.6(3) . .
C84 C83 C82 113.7(3) . .
C83 C84 C85 113.1(3) . .
C86 C85 C84 114.6(3) . .
C85 C86 C87 114.7(3) . .
C88 C87 C86 115.3(3) . .
C89 C88 C87 113.9(3) . .
C95 C90 C91 117.3(3) . .
C95 C90 C21 121.7(3) . .
C91 C90 C21 121.0(3) . .
C92 C91 C90 121.5(3) . .
C91 C92 C93 121.2(3) . .
C94 C93 C92 116.7(3) . .
C94 C93 C96 121.6(3) . .
C92 C93 C96 121.7(3) . .
C93 C94 C95 122.1(3) . .
C90 C95 C94 121.3(3) . .
C93 C96 C97 112.4(3) . .
C96 C97 C98 114.1(3) . .
C99 C98 C97 115.9(3) . .
C98 C99 C100 116.8(4) . .
C99 C100 C101 115.1(4) . .
C102 C101 C100 118.1(4) . .
C101 C102 C103 111.9(5) . .
C111 O4 C108 117.1(8) . .
C112 O2 C114 116.7(9) . .
C109 C108 O4 110.5(8) . .
O1 C111 O4 125.0(9) . .
O1 C111 C104 121.7(9) . .
O4 C111 C104 113.3(8) . .
O3 C112 O2 121.3(12) . .
O3 C112 C113 125.5(11) . .
O2 C112 C113 113.0(11) . .
O2 C114 C115 98.7(9) . .
C122 C117 C125 86.3(13) . .
C122 C117 C126 148.8(16) . .
C125 C117 C126 72.2(12) . .
C120 C118 C124 112.8(8) . .
C118 C120 C126 108.1(9) . .
C117 C122 C123 141.6(15) . .
C117 C122 C125 49.8(12) . .
C123 C122 C125 108.1(10) . .
C122 C123 C119 106.9(10) . .
C53 C124 C118 108.0(7) . .
C117 C125 C126 58.5(10) . .
C117 C125 C122 43.9(8) . .
C126 C125 C122 99.7(11) . .
C117 C126 C125 49.3(12) . .
C117 C126 C120 142.2(15) . .
C125 C126 C120 94.7(11) . .
C132 C129 C128 86.3(13) . .
C127 C132 C129 91.4(13) . .

loop_
_geom_bond_atom_site_label_1
_geom_bond_atom_site_label_2
_geom_bond_distance
_geom_bond_site_symmetry_2
C1 C2 1.381(4) .
C1 C23 1.391(4) 3_656
C2 C23 1.417(4) .
C2 C3 1.546(4) .
C3 C4 1.522(4) .
C3 C24 1.532(4) .
C3 C30 1.533(4) .
C4 C22 1.347(4) .
C4 C5 1.452(4) .
C5 C6 1.394(4) .
C5 C20 1.420(4) .
C6 C7 1.381(4) .
C7 C18 1.411(4) .
C7 C8 1.544(4) .
C8 C9 1.525(4) .
C8 C36 1.532(4) .
C8 C50 1.537(4) .
C9 C17 1.346(4) .
C9 C10 1.452(4) .
C10 C11 1.394(4) .
C10 C15 1.414(4) .
C11 C12 1.393(4) .
C12 C13 1.388(4) .
C13 C14 1.395(4) .
C14 C15 1.374(4) .
C15 C16 1.550(4) .
C16 C17 1.514(4) .
C16 C64 1.539(4) .
C16 C70 1.541(4) .
C17 C18 1.460(4) .
C18 C19 1.387(4) .
C19 C20 1.380(4) .
C20 C21 1.540(4) .
C21 C22 1.515(4) .
C21 C76 1.537(4) .
C21 C90 1.538(4) .
C22 C23 1.449(4) .
C23 C1 1.391(4) 3_656
C24 C25 1.388(4) .
C24 C29 1.391(4) .
C25 C26 1.371(4) .
C26 C27 1.368(5) .
C27 C28 1.385(5) .
C28 C29 1.380(4) .
C30 C35 1.379(4) .
C30 C31 1.394(4) .
C31 C32 1.381(4) .
C32 C33 1.378(4) .
C33 C34 1.385(4) .
C34 C35 1.393(4) .
C36 C41 1.385(4) .
C36 C37 1.387(4) .
C37 C38 1.390(4) .
C38 C39 1.386(5) .
C39 C40 1.377(4) .
C39 C42 1.519(4) .
C40 C41 1.395(4) .
C42 C43 1.447(6) .
C43 C44 1.492(9) .
C44 C45 1.457(8) .
C45 C46 1.438(7) .
C46 C47 1.490(6) .
C47 C48 1.537(8) .
C48 C49 1.355(7) .
C50 C55 1.382(4) .
C50 C51 1.392(4) .
C51 C52 1.386(4) .
C52 C53 1.378(4) .
C53 C54 1.377(4) .
C53 C124 1.393(10) .
C53 C56 1.581(8) .
C54 C55 1.387(4) .
C56 C57 1.486(10) .
C57 C58 1.491(8) .
C58 C59 1.507(12) .
C59 C60 1.527(16) .
C60 C61 1.547(15) .
C61 C62 1.510(9) .
C62 C63 1.487(10) .
C64 C69 1.384(4) .
C64 C65 1.394(4) .
C65 C66 1.375(4) .
C66 C67 1.378(4) .
C67 C68 1.376(4) .
C68 C69 1.386(4) .
C70 C71 1.383(4) .
C70 C75 1.384(4) .
C71 C72 1.378(4) .
C72 C73 1.367(4) .
C73 C74 1.372(4) .
C74 C75 1.373(4) .
C76 C77 1.384(4) .
C76 C81 1.389(4) .
C77 C78 1.380(4) .
C78 C79 1.390(4) .
C79 C80 1.387(4) .
C79 C82 1.506(4) .
C80 C81 1.381(4) .
C82 C83 1.534(4) .
C83 C84 1.517(4) .
C84 C85 1.521(4) .
C85 C86 1.511(4) .
C86 C87 1.523(4) .
C87 C88 1.517(4) .
C88 C89 1.516(4) .
C90 C95 1.383(4) .
C90 C91 1.390(4) .
C91 C92 1.384(4) .
C92 C93 1.401(4) .
C93 C94 1.379(4) .
C93 C96 1.506(4) .
C94 C95 1.386(4) .
C96 C97 1.529(4) .
C97 C98 1.530(4) .
C98 C99 1.494(5) .
C99 C100 1.495(5) .
C100 C101 1.513(5) .
C101 C102 1.477(6) .
C102 C103 1.541(6) .
C104 C111 1.468(11) .
O4 C111 1.313(12) .
O4 C108 1.456(13) .
O1 C111 1.186(8) .
O2 C112 1.294(14) .
O2 C114 1.477(15) .
C108 C109 1.453(11) .
O3 C112 1.210(11) .
C112 C113 1.564(15) .
C114 C115 1.606(18) .
C117 C122 1.21(2) .
C117 C125 1.33(3) .
C117 C126 1.50(3) .
C118 C120 1.523(13) .
C118 C124 1.543(14) .
C119 C123 1.587(16) .
C120 C126 1.74(2) .
C122 C123 1.506(14) .
C122 C125 1.74(2) .
C125 C126 1.67(2) .
C128 C129 1.97(3) .
C127 C132 1.66(3) .
C129 C132 1.91(3) .

loop_
_geom_torsion_atom_site_label_1
_geom_torsion_atom_site_label_2
_geom_torsion_atom_site_label_3
_geom_torsion_atom_site_label_4
_geom_torsion
_geom_torsion_site_symmetry_1
_geom_torsion_site_symmetry_4
C23 C1 C2 C23 0.7(5) 3_656 .
C23 C1 C2 C3 -180.0(3) 3_656 .
C1 C2 C3 C4 -177.3(3) . .
C23 C2 C3 C4 2.1(3) . .
C1 C2 C3 C24 -60.4(4) . .
C23 C2 C3 C24 119.0(3) . .
C1 C2 C3 C30 65.1(4) . .
C23 C2 C3 C30 -115.5(3) . .
C24 C3 C4 C22 -121.5(3) . .
C30 C3 C4 C22 112.5(3) . .
C2 C3 C4 C22 -3.0(3) . .
C24 C3 C4 C5 57.8(4) . .
C30 C3 C4 C5 -68.3(4) . .
C2 C3 C4 C5 176.3(3) . .
C22 C4 C5 C6 178.5(3) . .
C3 C4 C5 C6 -0.7(6) . .
C22 C4 C5 C20 0.2(3) . .
C3 C4 C5 C20 -179.1(3) . .
C20 C5 C6 C7 0.5(4) . .
C4 C5 C6 C7 -177.6(3) . .
C5 C6 C7 C18 1.0(4) . .
C5 C6 C7 C8 -176.2(3) . .
C6 C7 C8 C9 178.3(3) . .
C18 C7 C8 C9 0.9(3) . .
C6 C7 C8 C36 -62.3(4) . .
C18 C7 C8 C36 120.2(3) . .
C6 C7 C8 C50 63.1(4) . .
C18 C7 C8 C50 -114.3(3) . .
C36 C8 C9 C17 -115.5(3) . .
C50 C8 C9 C17 116.0(3) . .
C7 C8 C9 C17 0.1(3) . .
C36 C8 C9 C10 70.5(5) . .
C50 C8 C9 C10 -58.0(4) . .
C7 C8 C9 C10 -173.9(3) . .
C17 C9 C10 C11 -177.4(3) . .
C8 C9 C10 C11 -3.4(6) . .
C17 C9 C10 C15 0.3(4) . .
C8 C9 C10 C15 174.4(3) . .
C15 C10 C11 C12 -0.1(4) . .
C9 C10 C11 C12 177.4(3) . .
C10 C11 C12 C13 0.0(5) . .
C11 C12 C13 C14 -0.3(5) . .
C12 C13 C14 C15 0.6(5) . .
C13 C14 C15 C10 -0.7(4) . .
C13 C14 C15 C16 -179.4(3) . .
C11 C10 C15 C14 0.4(5) . .
C9 C10 C15 C14 -177.6(3) . .
C11 C10 C15 C16 179.4(3) . .
C9 C10 C15 C16 1.3(3) . .
C14 C15 C16 C17 176.6(3) . .
C10 C15 C16 C17 -2.2(3) . .
C14 C15 C16 C64 -64.4(4) . .
C10 C15 C16 C64 116.8(3) . .
C14 C15 C16 C70 61.1(4) . .
C10 C15 C16 C70 -117.7(3) . .
C10 C9 C17 C18 174.7(2) . .
C8 C9 C17 C18 -1.0(4) . .
C10 C9 C17 C16 -1.8(4) . .
C8 C9 C17 C16 -177.5(2) . .
C64 C16 C17 C9 -115.7(3) . .
C70 C16 C17 C9 121.1(3) . .
C15 C16 C17 C9 2.4(3) . .
C64 C16 C17 C18 69.0(4) . .
C70 C16 C17 C18 -54.2(4) . .
C15 C16 C17 C18 -172.9(3) . .
C6 C7 C18 C19 -1.2(5) . .
C8 C7 C18 C19 176.5(3) . .
C6 C7 C18 C17 -179.1(3) . .
C8 C7 C18 C17 -1.5(3) . .
C9 C17 C18 C19 -176.0(3) . .
C16 C17 C18 C19 -0.7(6) . .
C9 C17 C18 C7 1.5(4) . .
C16 C17 C18 C7 176.9(3) . .
C7 C18 C19 C20 -0.2(4) . .
C17 C18 C19 C20 177.1(3) . .
C18 C19 C20 C5 1.7(4) . .
C18 C19 C20 C21 -178.8(3) . .
C6 C5 C20 C19 -1.9(4) . .
C4 C5 C20 C19 176.7(3) . .
C6 C5 C20 C21 178.5(3) . .
C4 C5 C20 C21 -2.9(3) . .
C19 C20 C21 C22 -175.4(3) . .
C5 C20 C21 C22 4.2(3) . .
C19 C20 C21 C76 -59.8(4) . .
C5 C20 C21 C76 119.8(3) . .
C19 C20 C21 C90 68.3(4) . .
C5 C20 C21 C90 -112.1(3) . .
C5 C4 C22 C23 -176.7(2) . .
C3 C4 C22 C23 2.8(4) . .
C5 C4 C22 C21 2.7(4) . .
C3 C4 C22 C21 -177.8(2) . .
C76 C21 C22 C4 -122.3(3) . .
C90 C21 C22 C4 111.5(3) . .
C20 C21 C22 C4 -4.1(3) . .
C76 C21 C22 C23 56.9(4) . .
C90 C21 C22 C23 -69.3(4) . .
C20 C21 C22 C23 175.0(3) . .
C1 C2 C23 C1 -0.7(5) . 3_656
C3 C2 C23 C1 179.8(3) . 3_656
C1 C2 C23 C22 178.7(3) . .
C3 C2 C23 C22 -0.7(3) . .
C4 C22 C23 C1 178.1(3) . 3_656
C21 C22 C23 C1 -1.1(6) . 3_656
C4 C22 C23 C2 -1.3(3) . .
C21 C22 C23 C2 179.6(3) . .
C4 C3 C24 C25 87.1(4) . .
C30 C3 C24 C25 -147.0(3) . .
C2 C3 C24 C25 -23.2(4) . .
C4 C3 C24 C29 -86.8(3) . .
C30 C3 C24 C29 39.1(4) . .
C2 C3 C24 C29 162.9(3) . .
C29 C24 C25 C26 -0.5(5) . .
C3 C24 C25 C26 -174.6(3) . .
C24 C25 C26 C27 1.1(6) . .
C25 C26 C27 C28 -0.8(7) . .
C26 C27 C28 C29 0.0(6) . .
C27 C28 C29 C24 0.6(5) . .
C25 C24 C29 C28 -0.3(5) . .
C3 C24 C29 C28 173.7(3) . .
C4 C3 C30 C35 -3.2(4) . .
C24 C3 C30 C35 -128.2(3) . .
C2 C3 C30 C35 106.2(3) . .
C4 C3 C30 C31 179.0(3) . .
C24 C3 C30 C31 54.1(4) . .
C2 C3 C30 C31 -71.6(3) . .
C35 C30 C31 C32 -1.5(5) . .
C3 C30 C31 C32 176.3(3) . .
C30 C31 C32 C33 1.3(5) . .
C31 C32 C33 C34 0.1(5) . .
C32 C33 C34 C35 -1.3(5) . .
C31 C30 C35 C34 0.4(5) . .
C3 C30 C35 C34 -177.4(3) . .
C33 C34 C35 C30 1.0(5) . .
C9 C8 C36 C41 14.9(4) . .
C50 C8 C36 C41 141.3(3) . .
C7 C8 C36 C41 -94.9(3) . .
C9 C8 C36 C37 -170.4(3) . .
C50 C8 C36 C37 -44.0(4) . .
C7 C8 C36 C37 79.7(3) . .
C41 C36 C37 C38 -1.4(5) . .
C8 C36 C37 C38 -176.3(3) . .
C36 C37 C38 C39 1.3(5) . .
C37 C38 C39 C40 -0.3(5) . .
C37 C38 C39 C42 -178.0(3) . .
C38 C39 C40 C41 -0.4(5) . .
C42 C39 C40 C41 177.2(3) . .
C37 C36 C41 C40 0.7(5) . .
C8 C36 C41 C40 175.5(3) . .
C39 C40 C41 C36 0.2(5) . .
C40 C39 C42 C43 119.0(5) . .
C38 C39 C42 C43 -63.4(6) . .
C39 C42 C43 C44 -59.0(7) . .
C42 C43 C44 C45 -166.4(6) . .
C43 C44 C45 C46 -177.4(6) . .
C44 C45 C46 C47 174.2(6) . .
C45 C46 C47 C48 -81.7(7) . .
C46 C47 C48 C49 163.7(6) . .
C9 C8 C50 C55 -82.7(3) . .
C36 C8 C50 C55 148.7(3) . .
C7 C8 C50 C55 25.9(4) . .
C9 C8 C50 C51 97.0(3) . .
C36 C8 C50 C51 -31.6(4) . .
C7 C8 C50 C51 -154.4(3) . .
C55 C50 C51 C52 -2.6(4) . .
C8 C50 C51 C52 177.7(3) . .
C50 C51 C52 C53 -0.3(5) . .
C51 C52 C53 C54 3.2(5) . .
C51 C52 C53 C124 176.1(6) . .
C51 C52 C53 C56 -167.5(5) . .
C52 C53 C54 C55 -3.1(5) . .
C124 C53 C54 C55 -175.3(6) . .
C56 C53 C54 C55 168.0(5) . .
C51 C50 C55 C54 2.7(5) . .
C8 C50 C55 C54 -177.6(3) . .
C53 C54 C55 C50 0.2(5) . .
C54 C53 C56 C57 -91.8(7) . .
C52 C53 C56 C57 78.8(8) . .
C124 C53 C56 C57 148(3) . .
C53 C56 C57 C58 61.2(10) . .
C56 C57 C58 C59 176.3(7) . .
C57 C58 C59 C60 -76.7(11) . .
C58 C59 C60 C61 -172.3(8) . .
C59 C60 C61 C62 160.5(8) . .
C60 C61 C62 C63 52.4(10) . .
C17 C16 C64 C69 -1.7(4) . .
C70 C16 C64 C69 120.4(3) . .
C15 C16 C64 C69 -112.6(3) . .
C17 C16 C64 C65 -178.6(3) . .
C70 C16 C64 C65 -56.4(3) . .
C15 C16 C64 C65 70.5(3) . .
C69 C64 C65 C66 0.8(4) . .
C16 C64 C65 C66 177.8(3) . .
C64 C65 C66 C67 -1.5(5) . .
C65 C66 C67 C68 0.8(5) . .
C66 C67 C68 C69 0.4(5) . .
C65 C64 C69 C68 0.4(4) . .
C16 C64 C69 C68 -176.5(3) . .
C67 C68 C69 C64 -1.0(5) . .
C17 C16 C70 C71 94.8(3) . .
C64 C16 C70 C71 -29.4(4) . .
C15 C16 C70 C71 -155.4(3) . .
C17 C16 C70 C75 -80.3(3) . .
C64 C16 C70 C75 155.5(3) . .
C15 C16 C70 C75 29.5(4) . .
C75 C70 C71 C72 0.0(4) . .
C16 C70 C71 C72 -175.2(3) . .
C70 C71 C72 C73 0.0(5) . .
C71 C72 C73 C74 -0.2(5) . .
C72 C73 C74 C75 0.4(5) . .
C73 C74 C75 C70 -0.4(5) . .
C71 C70 C75 C74 0.2(5) . .
C16 C70 C75 C74 175.4(3) . .
C22 C21 C76 C77 75.8(3) . .
C90 C21 C76 C77 -159.8(3) . .
C20 C21 C76 C77 -33.8(4) . .
C22 C21 C76 C81 -96.5(3) . .
C90 C21 C76 C81 27.8(4) . .
C20 C21 C76 C81 153.9(3) . .
C81 C76 C77 C78 0.6(5) . .
C21 C76 C77 C78 -172.1(3) . .
C76 C77 C78 C79 0.5(5) . .
C77 C78 C79 C80 -1.9(5) . .
C77 C78 C79 C82 180.0(3) . .
C78 C79 C80 C81 2.3(5) . .
C82 C79 C80 C81 -179.6(3) . .
C79 C80 C81 C76 -1.3(5) . .
C77 C76 C81 C80 -0.3(4) . .
C21 C76 C81 C80 172.3(3) . .
C80 C79 C82 C83 -81.7(4) . .
C78 C79 C82 C83 96.3(4) . .
C79 C82 C83 C84 -61.7(4) . .
C82 C83 C84 C85 -170.4(3) . .
C83 C84 C85 C86 -177.9(3) . .
C84 C85 C86 C87 -173.5(3) . .
C85 C86 C87 C88 63.4(4) . .
C86 C87 C88 C89 172.1(3) . .
C22 C21 C90 C95 -2.7(4) . .
C76 C21 C90 C95 -126.3(3) . .
C20 C21 C90 C95 106.3(3) . .
C22 C21 C90 C91 -180.0(3) . .
C76 C21 C90 C91 56.5(4) . .
C20 C21 C90 C91 -71.0(3) . .
C95 C90 C91 C92 0.7(5) . .
C21 C90 C91 C92 178.1(3) . .
C90 C91 C92 C93 -0.6(5) . .
C91 C92 C93 C94 0.5(5) . .
C91 C92 C93 C96 -176.7(3) . .
C92 C93 C94 C95 -0.6(5) . .
C96 C93 C94 C95 176.6(3) . .
C91 C90 C95 C94 -0.8(5) . .
C21 C90 C95 C94 -178.1(3) . .
C93 C94 C95 C90 0.8(5) . .
C94 C93 C96 C97 -104.3(4) . .
C92 C93 C96 C97 72.8(4) . .
C93 C96 C97 C98 176.5(3) . .
C96 C97 C98 C99 -67.6(4) . .
C97 C98 C99 C100 -55.0(5) . .
C98 C99 C100 C101 -178.7(4) . .
C99 C100 C101 C102 -68.7(6) . .
C100 C101 C102 C103 -177.6(4) . .
C111 O4 C108 C109 -170.6(7) . .
C108 O4 C111 O1 -0.7(11) . .
C108 O4 C111 C104 178.8(6) . .
C114 O2 C112 O3 4.4(14) . .
C114 O2 C112 C113 178.8(7) . .
C112 O2 C114 C115 -174.9(9) . .
C124 C118 C120 C126 170.7(9) . .
C125 C117 C122 C123 -66(2) . .
C126 C117 C122 C123 -111(3) . .
C126 C117 C122 C125 -46(3) . .
C117 C122 C123 C119 -142(2) . .
C125 C122 C123 C119 171.3(9) . .
C54 C53 C124 C118 -64.3(9) . .
C52 C53 C124 C118 123.4(6) . .
C56 C53 C124 C118 4(2) . .
C120 C118 C124 C53 -60.7(10) . .
C122 C117 C125 C126 -157.1(15) . .
C126 C117 C125 C122 157.1(15) . .
C123 C122 C125 C117 143.5(15) . .
C117 C122 C125 C126 19.7(13) . .
C123 C122 C125 C126 163.2(10) . .
C122 C117 C126 C125 49(3) . .
C122 C117 C126 C120 69(4) . .
C125 C117 C126 C120 21(2) . .
C122 C125 C126 C117 -15.9(11) . .
C117 C125 C126 C120 -167.4(13) . .
C122 C125 C126 C120 176.7(9) . .
C118 C120 C126 C117 62(2) . .
C118 C120 C126 C125 77.5(11) . .
C128 C129 C132 C127 -171.9(12) . .
